data_4126230
loop_
_publ_author_name
'Goettel, James T.'
'Haensch, Veit'
'Schrobilgen, Gary J.'

_publ_section_title
;
 Stable Chloro- and Bromoxenate Cage Anions; [X3(XeO3)3](3-) and
 [X4(XeO3)4](4-) (X = Cl or Br).
;
_journal_name_full 'Journal of the American Chemical Society'
_journal_paper_doi 10.1021/jacs.7b04067
_journal_year 2017
_chemical_formula_sum 'C4 H12 Br N O3 Xe'
_chemical_formula_weight 444.45
_chemical_properties_physical ', Heat-sensitive,Shock sensitive energetic material.'
_space_group_crystal_system monoclinic
_space_group_IT_number 14
_space_group_name_Hall '-P 2yn'
_space_group_name_H-M_alt 'P 1 21/n 1'
_symmetry_space_group_name_Hall '-P 2yn'
_symmetry_space_group_name_H-M 'P 1 21/n 1'
_atom_sites_solution_hydrogens difmap
_audit_creation_method SHELXL-2014/6
_audit_update_record
;
2017-03-25 deposited with the CCDC.
2017-03-28 downloaded from the CCDC.
;
_cell_angle_alpha 90
_cell_angle_beta 100.1090(10)
_cell_angle_gamma 90
_cell_formula_units_Z 8
_cell_length_a 9.3724(6)
_cell_length_b 11.6016(7)
_cell_length_c 18.1066(11)
_cell_measurement_reflns_used 8841
_cell_measurement_temperature 113(2)
_cell_measurement_theta_max 39.24
_cell_measurement_theta_min 9.25
_cell_volume 1938.3(2)
_computing_cell_refinement 'SAINT v8.34A (Bruker, 2013)'
_computing_data_collection 'Bruker APEX2'
_computing_data_reduction 'SAINT v8.34A (Bruker, 2013)'
_computing_molecular_graphics 'Bruker SHELXTL'
_computing_publication_material 'Bruker SHELXTL'
_computing_structure_refinement 'SHELXL-2014/6 (Sheldrick, 2014)'
_computing_structure_solution 'SHELXS-97 (Sheldrick 2008)'
_diffrn_ambient_temperature 113(2)
_diffrn_measured_fraction_theta_full 0.943
_diffrn_measured_fraction_theta_max 0.944
_diffrn_measurement_device_type 'Bruker APEX-II CCD'
_diffrn_measurement_method '\f and \w scans'
_diffrn_radiation_type MoK\a
_diffrn_radiation_wavelength 0.71073
_diffrn_reflns_av_R_equivalents 0.0244
_diffrn_reflns_av_unetI/netI 0.0317
_diffrn_reflns_Laue_measured_fraction_full 0.943
_diffrn_reflns_Laue_measured_fraction_max 0.944
_diffrn_reflns_limit_h_max 13
_diffrn_reflns_limit_h_min -16
_diffrn_reflns_limit_k_max 20
_diffrn_reflns_limit_k_min -20
_diffrn_reflns_limit_l_max 31
_diffrn_reflns_limit_l_min -30
_diffrn_reflns_number 28875
_diffrn_reflns_point_group_measured_fraction_full 0.943
_diffrn_reflns_point_group_measured_fraction_max 0.944
_diffrn_reflns_theta_full 25.242
_diffrn_reflns_theta_max 39.265
_diffrn_reflns_theta_min 9.168
_diffrn_source 'fine-focus sealed tube'
_exptl_absorpt_coefficient_mu 7.640
_exptl_absorpt_correction_T_max 0.5176
_exptl_absorpt_correction_T_min 0.1864
_exptl_absorpt_correction_type multi-scan
_exptl_absorpt_process_details 'Apex2 v2.0-2 (Bruker, 2005)'
_exptl_crystal_colour Colourless
_exptl_crystal_density_diffrn 2.285
_exptl_crystal_density_meas ?
_exptl_crystal_density_method 'not measured'
_exptl_crystal_description Block
_exptl_crystal_F_000 1248
_exptl_crystal_recrystallization_method 'Re-crystallisation from solvent: CH3CN'
_exptl_crystal_size_max 0.337
_exptl_crystal_size_mid 0.246
_exptl_crystal_size_min 0.110
_refine_diff_density_max 1.745
_refine_diff_density_min -0.969
_refine_diff_density_rms 0.147
_refine_ls_extinction_method none
_refine_ls_goodness_of_fit_ref 0.987
_refine_ls_hydrogen_treatment refall
_refine_ls_matrix_type full
_refine_ls_number_parameters 277
_refine_ls_number_reflns 10837
_refine_ls_number_restraints 0
_refine_ls_restrained_S_all 0.987
_refine_ls_R_factor_all 0.0376
_refine_ls_R_factor_gt 0.0254
_refine_ls_shift/su_max 0.004
_refine_ls_shift/su_mean 0.000
_refine_ls_structure_factor_coef Fsqd
_refine_ls_weighting_details 'w=1/[\s^2^(Fo^2^)+(0.0282P)^2^] where P=(Fo^2^+2Fc^2^)/3'
_refine_ls_weighting_scheme calc
_refine_ls_wR_factor_gt 0.0526
_refine_ls_wR_factor_ref 0.0553
_reflns_Friedel_coverage 0.000
_reflns_number_gt 8850
_reflns_number_total 10837
_reflns_threshold_expression 'I > 2\s(I)'
_cod_data_source_file ja7b04067_si_002.cif
_cod_data_source_block JG92_0m_a
_cod_depositor_comments
;
The following automatic conversions were performed:

'_exptl_crystal_density_meas' value 'not measured' was changed to '?'
- the value is perceived as not measured.

Automatic conversion script
Id: cif_fix_values 4973 2017-02-22 13:04:09Z antanas 

2021-11-22
Z value and formula fixed to values more according to usual
chemical conventions.                 miguel
;
_cod_original_formula_sum 'C16 H48 Br4 N4 O12 Xe4'
_cod_original_formula_weight 1333.42
_cod_original_formula_units_Z 2
_cod_database_code 4126230
_shelx_space_group_comment
;
The symmetry employed for this shelxl refinement is uniquely defined
by the following loop, which should always be used as a source of
symmetry information in preference to the above space-group names.
They are only intended as comments.
;
_shelx_estimated_absorpt_t_min 0.183
_shelx_estimated_absorpt_t_max 0.487
_exptl_absorpt_special_details
;
SADABS-2014/4 (Bruker,2014/4) was used for absorption correction.
wR2(int) was 0.0428 before and 0.0343 after correction.
The Ratio of minimum to maximum transmission is 0.3601.
The \l/2 correction factor is 0.00150.
;
_shelxl_version_number 2014/6

loop_
_space_group_symop_operation_xyz
'x, y, z'
'-x+1/2, y+1/2, -z+1/2'
'-x, -y, -z'
'x-1/2, -y-1/2, z-1/2'

loop_
_atom_site_label
_atom_site_type_symbol
_atom_site_fract_x
_atom_site_fract_y
_atom_site_fract_z
_atom_site_U_iso_or_equiv
_atom_site_adp_type
_atom_site_occupancy
_atom_site_site_symmetry_order
_atom_site_calc_flag
Xe2 Xe 0.54621(2) 0.47726(2) 0.63132(2) 0.01096(2) Uani 1 1 d
Xe1 Xe 0.72669(2) 0.75020(2) 0.47590(2) 0.01257(2) Uani 1 1 d
Br1 Br 0.72114(2) 0.48255(2) 0.49979(2) 0.01312(3) Uani 1 1 d
Br2 Br 0.56608(2) 0.74163(2) 0.61867(2) 0.01674(3) Uani 1 1 d
O4 O 0.52148(13) 0.32628(9) 0.61032(7) 0.0155(2) Uani 1 1 d
O5 O 0.71505(14) 0.46996(11) 0.69312(7) 0.0181(2) Uani 1 1 d
O3 O 0.66311(16) 0.89327(10) 0.45818(8) 0.0221(3) Uani 1 1 d
O2 O 0.88968(15) 0.77347(12) 0.54025(8) 0.0216(3) Uani 1 1 d
O1 O 0.79932(16) 0.72371(12) 0.39330(8) 0.0209(2) Uani 1 1 d
O6 O 0.42895(16) 0.49205(11) 0.69779(8) 0.0199(2) Uani 1 1 d
N2 N 0.83098(16) 0.11651(11) 0.60364(8) 0.0143(2) Uani 1 1 d
N1 N 0.91891(16) 0.37784(12) 0.29196(8) 0.0159(2) Uani 1 1 d
C7 C 0.7032(2) 0.05243(16) 0.62235(11) 0.0199(3) Uani 1 1 d
C6 C 0.9567(2) 0.03627(15) 0.60812(12) 0.0212(3) Uani 1 1 d
C4 C 0.9532(2) 0.45150(18) 0.36038(11) 0.0222(3) Uani 1 1 d
C3 C 0.8711(3) 0.4541(2) 0.22602(12) 0.0266(4) Uani 1 1 d
C5 C 0.7916(2) 0.16433(17) 0.52571(12) 0.0229(3) Uani 1 1 d
C1 C 1.0515(2) 0.31115(17) 0.28146(11) 0.0206(3) Uani 1 1 d
C2 C 0.8008(2) 0.29447(19) 0.30033(16) 0.0302(4) Uani 1 1 d
C8 C 0.8716(2) 0.21258(17) 0.65847(12) 0.0234(4) Uani 1 1 d
H7C H 0.630(3) 0.100(2) 0.6174(14) 0.012(5) Uiso 1 1 d
H7A H 0.735(3) 0.020(2) 0.6730(18) 0.027(7) Uiso 1 1 d
H7B H 0.679(3) -0.003(3) 0.5874(19) 0.029(7) Uiso 1 1 d
H1A H 1.087(3) 0.271(2) 0.3308(15) 0.012(5) Uiso 1 1 d
H1B H 1.125(3) 0.367(2) 0.2795(14) 0.015(5) Uiso 1 1 d
H4A H 0.977(3) 0.405(2) 0.3970(18) 0.026(7) Uiso 1 1 d
H4B H 1.033(3) 0.499(2) 0.3541(18) 0.023(6) Uiso 1 1 d
H3A H 0.780(3) 0.492(2) 0.2336(16) 0.016(6) Uiso 1 1 d
H5A H 0.702(3) 0.212(2) 0.5221(16) 0.023(6) Uiso 1 1 d
H8A H 0.892(3) 0.177(2) 0.7091(16) 0.019(6) Uiso 1 1 d
H8B H 0.798(4) 0.262(3) 0.657(2) 0.044(9) Uiso 1 1 d
H1C H 1.034(5) 0.267(3) 0.246(3) 0.060(11) Uiso 1 1 d
H4C H 0.878(4) 0.493(3) 0.3642(18) 0.030(7) Uiso 1 1 d
H2A H 0.779(4) 0.248(3) 0.249(2) 0.042(9) Uiso 1 1 d
H6B H 0.920(4) -0.024(3) 0.577(2) 0.043(9) Uiso 1 1 d
H6A H 0.973(4) 0.002(3) 0.655(2) 0.038(8) Uiso 1 1 d
H6C H 1.032(3) 0.080(2) 0.5959(16) 0.023(6) Uiso 1 1 d
H5C H 0.777(3) 0.106(2) 0.4943(17) 0.022(6) Uiso 1 1 d
H5B H 0.876(4) 0.205(3) 0.5135(19) 0.039(8) Uiso 1 1 d
H8C H 0.955(4) 0.249(2) 0.650(2) 0.030(8) Uiso 1 1 d
H3B H 0.860(4) 0.413(3) 0.185(2) 0.046(9) Uiso 1 1 d
H3C H 0.943(4) 0.509(3) 0.227(2) 0.040(9) Uiso 1 1 d
H2B H 0.723(3) 0.335(3) 0.3077(18) 0.033(7) Uiso 1 1 d
H2C H 0.854(4) 0.244(3) 0.339(2) 0.041(9) Uiso 1 1 d

loop_
_atom_site_aniso_label
_atom_site_aniso_U_11
_atom_site_aniso_U_22
_atom_site_aniso_U_33
_atom_site_aniso_U_23
_atom_site_aniso_U_13
_atom_site_aniso_U_12
Xe2 0.01357(4) 0.01099(4) 0.00848(4) 0.00001(3) 0.00232(3) -0.00099(3)
Xe1 0.01557(5) 0.01103(4) 0.01140(4) 0.00043(3) 0.00316(3) -0.00296(3)
Br1 0.01460(7) 0.01307(6) 0.01211(7) 0.00045(5) 0.00349(5) 0.00023(4)
Br2 0.02083(8) 0.01316(6) 0.01695(8) -0.00117(5) 0.00531(6) -0.00151(5)
O4 0.0191(5) 0.0110(4) 0.0160(5) -0.0001(4) 0.0019(4) -0.0015(4)
O5 0.0173(6) 0.0205(5) 0.0142(5) 0.0005(4) -0.0038(4) -0.0006(4)
O3 0.0337(7) 0.0121(5) 0.0203(6) 0.0024(4) 0.0043(5) 0.0015(4)
O2 0.0190(6) 0.0240(6) 0.0203(6) -0.0002(5) -0.0007(5) -0.0069(4)
O1 0.0263(7) 0.0228(6) 0.0157(6) -0.0008(5) 0.0098(5) -0.0039(5)
O6 0.0241(7) 0.0229(5) 0.0152(6) -0.0010(4) 0.0107(5) 0.0000(4)
N2 0.0163(6) 0.0115(5) 0.0155(6) -0.0003(4) 0.0042(5) -0.0002(4)
N1 0.0149(6) 0.0203(6) 0.0126(6) -0.0026(5) 0.0023(5) -0.0008(4)
C7 0.0216(8) 0.0218(7) 0.0179(8) 0.0002(6) 0.0076(6) -0.0050(6)
C6 0.0226(8) 0.0164(7) 0.0253(9) -0.0015(6) 0.0064(7) 0.0032(5)
C4 0.0233(9) 0.0277(8) 0.0154(8) -0.0074(6) 0.0030(6) 0.0041(7)
C3 0.0312(11) 0.0334(10) 0.0139(8) 0.0027(7) 0.0007(7) 0.0043(8)
C5 0.0272(9) 0.0233(8) 0.0187(8) 0.0076(6) 0.0057(7) -0.0007(6)
C1 0.0201(8) 0.0246(8) 0.0182(8) -0.0054(6) 0.0063(6) 0.0013(6)
C2 0.0214(9) 0.0264(9) 0.0451(14) -0.0026(9) 0.0117(9) -0.0057(7)
C8 0.0247(9) 0.0190(7) 0.0265(10) -0.0089(7) 0.0047(7) -0.0008(6)

loop_
_atom_type_symbol
_atom_type_description
_atom_type_scat_dispersion_real
_atom_type_scat_dispersion_imag
_atom_type_scat_source
C C 0.0033 0.0016 'International Tables Vol C Tables 4.2.6.8 and 6.1.1.4'
H H 0.0000 0.0000 'International Tables Vol C Tables 4.2.6.8 and 6.1.1.4'
N N 0.0061 0.0033 'International Tables Vol C Tables 4.2.6.8 and 6.1.1.4'
O O 0.0106 0.0060 'International Tables Vol C Tables 4.2.6.8 and 6.1.1.4'
Br Br -0.2901 2.4595 'International Tables Vol C Tables 4.2.6.8 and 6.1.1.4'
Xe Xe -0.4205 1.9578 'International Tables Vol C Tables 4.2.6.8 and 6.1.1.4'

loop_
_geom_angle_atom_site_label_1
_geom_angle_atom_site_label_2
_geom_angle_atom_site_label_3
_geom_angle
_geom_angle_site_symmetry_1
_geom_angle_site_symmetry_3
O5 Xe2 O6 99.61(7) . .
O5 Xe2 O4 98.89(6) . .
O6 Xe2 O4 99.51(6) . .
O5 Xe2 Br2 92.04(4) . .
O6 Xe2 Br2 90.40(4) . .
O4 Xe2 Br2 163.75(4) . .
O5 Xe2 Br1 87.26(5) . .
O6 Xe2 Br1 170.61(5) . .
O4 Xe2 Br1 85.60(4) . .
Br2 Xe2 Br1 82.937(5) . .
O5 Xe2 Br1 168.75(5) . 3_666
O6 Xe2 Br1 89.51(5) . 3_666
O4 Xe2 Br1 85.95(4) . 3_666
Br2 Xe2 Br1 81.266(5) . 3_666
Br1 Xe2 Br1 82.971(7) . 3_666
O2 Xe1 O3 101.53(7) . .
O2 Xe1 O1 99.59(7) . .
O3 Xe1 O1 100.14(7) . .
O2 Xe1 O4 168.94(5) . 3_666
O3 Xe1 O4 88.57(5) . 3_666
O1 Xe1 O4 82.84(6) . 3_666
O2 Xe1 Br1 95.36(4) . .
O3 Xe1 Br1 159.74(5) . .
O1 Xe1 Br1 87.87(4) . .
O4 Xe1 Br1 73.88(2) 3_666 .
O2 Xe1 Br2 86.97(5) . .
O3 Xe1 Br2 89.11(5) . .
O1 Xe1 Br2 167.27(4) . .
O4 Xe1 Br2 88.71(3) 3_666 .
Br1 Xe1 Br2 80.616(5) . .
Xe2 Br1 Xe1 98.536(5) . .
Xe2 Br1 Xe2 97.029(7) . 3_666
Xe1 Br1 Xe2 77.358(4) . 3_666
Xe2 Br2 Xe1 97.670(5) . .
C6 N2 C8 108.80(15) . .
C6 N2 C7 109.43(14) . .
C8 N2 C7 109.86(15) . .
C6 N2 C5 110.07(15) . .
C8 N2 C5 109.89(14) . .
C7 N2 C5 108.78(14) . .
C3 N1 C4 108.39(15) . .
C3 N1 C2 109.95(17) . .
C4 N1 C2 109.95(17) . .
C3 N1 C1 110.05(15) . .
C4 N1 C1 109.71(14) . .
C2 N1 C1 108.80(15) . .
N2 C7 H7C 107.7(16) . .
N2 C7 H7A 106.3(17) . .
H7C C7 H7A 116(2) . .
N2 C7 H7B 108(2) . .
H7C C7 H7B 107(3) . .
H7A C7 H7B 112(3) . .
N2 C6 H6B 103(2) . .
N2 C6 H6A 109(2) . .
H6B C6 H6A 103(3) . .
N2 C6 H6C 105.7(17) . .
H6B C6 H6C 119(3) . .
H6A C6 H6C 116(3) . .
N1 C4 H4A 106(2) . .
N1 C4 H4B 107.0(19) . .
H4A C4 H4B 111(3) . .
N1 C4 H4C 109(2) . .
H4A C4 H4C 113(3) . .
H4B C4 H4C 111(3) . .
N1 C3 H3A 107.4(16) . .
N1 C3 H3B 109(2) . .
H3A C3 H3B 113(3) . .
N1 C3 H3C 106(2) . .
H3A C3 H3C 110(3) . .
H3B C3 H3C 111(3) . .
N2 C5 H5A 109.3(17) . .
N2 C5 H5C 107.7(18) . .
H5A C5 H5C 110(2) . .
N2 C5 H5B 109(2) . .
H5A C5 H5B 115(3) . .
H5C C5 H5B 106(3) . .
N1 C1 H1A 106.1(14) . .
N1 C1 H1B 106.3(15) . .
H1A C1 H1B 102(2) . .
N1 C1 H1C 111(3) . .
H1A C1 H1C 113(3) . .
H1B C1 H1C 116(4) . .
N1 C2 H2A 105(2) . .
N1 C2 H2B 108.2(19) . .
H2A C2 H2B 111(3) . .
N1 C2 H2C 100(2) . .
H2A C2 H2C 108(3) . .
H2B C2 H2C 123(3) . .
N2 C8 H8A 106.8(15) . .
N2 C8 H8B 111(2) . .
H8A C8 H8B 108(3) . .
N2 C8 H8C 111(2) . .
H8A C8 H8C 109(3) . .
H8B C8 H8C 112(3) . .

loop_
_geom_bond_atom_site_label_1
_geom_bond_atom_site_label_2
_geom_bond_distance
_geom_bond_site_symmetry_2
Xe2 O5 1.7725(12) .
Xe2 O6 1.7749(13) .
Xe2 O4 1.7988(11) .
Xe2 Br2 3.0837(3) .
Xe2 Br1 3.1200(2) .
Xe2 Br1 3.1691(2) 3_666
Xe1 O2 1.7718(14) .
Xe1 O3 1.7737(12) .
Xe1 O1 1.7753(14) .
Xe1 O4 2.7129(12) 3_666
Xe1 Br1 3.1369(3) .
Xe1 Br2 3.2132(3) .
Br1 Xe2 3.1691(2) 3_666
N2 C6 1.492(2) .
N2 C8 1.497(2) .
N2 C7 1.498(2) .
N2 C5 1.501(2) .
N1 C3 1.491(3) .
N1 C4 1.493(2) .
N1 C2 1.497(3) .
N1 C1 1.504(2) .
C7 H7C 0.87(2) .
C7 H7A 0.99(3) .
C7 H7B 0.90(3) .
C6 H6B 0.93(4) .
C6 H6A 0.93(4) .
C6 H6C 0.93(3) .
C4 H4A 0.85(3) .
C4 H4B 0.95(3) .
C4 H4C 0.87(3) .
C3 H3A 0.99(3) .
C3 H3B 0.87(4) .
C3 H3C 0.93(4) .
C5 H5A 1.00(3) .
C5 H5C 0.88(3) .
C5 H5B 0.98(3) .
C1 H1A 1.01(3) .
C1 H1B 0.95(3) .
C1 H1C 0.82(5) .
C2 H2A 1.07(4) .
C2 H2B 0.89(3) .
C2 H2C 0.98(4) .
C8 H8A 0.99(3) .
C8 H8B 0.89(4) .
C8 H8C 0.92(3) .
